data_2215973
loop_
_publ_author_name
'McKay, Michael G.'
'Friedrich, Holger B.'
'Maguire, Glenn E. M.'

_publ_section_title
;
 7,11,15,28-Tetrakis(bromomethyl)-1,21,23,25-tetrapentylresorcin[4]arene
 cavitand 0.415-hydrate
;
_journal_coeditor_code HG2300
_journal_issue 11
_journal_name_full 'Acta Crystallographica Section E'
_journal_page_first o4345
_journal_page_last o4345
_journal_paper_doi 10.1107/S1600536807050106
_journal_volume 63
_journal_year 2007
_chemical_formula_iupac 'C56 H68 Br4 O8, 0.415H2 O'
_chemical_formula_moiety 'C56 H68 Br4 O8, 0.415(H2 O)'
_chemical_formula_sum 'C56 H68.83 Br4 O8.41'
_chemical_formula_weight 1197.75
_chemical_melting_point 553
_chemical_name_common
;
7,11,15,28-Tetrakis(bromomethyl)-1,21,23,25-
tetrapentyl-resorcin[4]arene cavitand
;
_chemical_name_systematic
;
7,11,15,28-tetrakis(bromomethyl)-1,21,23,25-tetrapentyl-2,20:3,19-dimetheno-
1H,21H,23H,25H-bis[1,3]dioxocino[5,4-i:5',4'-i']benzo[1,2-d:5,4-d']bis[1,3]
benzodioxocine stereoisomer
;
_space_group_IT_number 2
_symmetry_cell_setting triclinic
_symmetry_space_group_name_Hall '-P 1'
_symmetry_space_group_name_H-M 'P -1'
_atom_sites_solution_hydrogens geom
_atom_sites_solution_primary direct
_atom_sites_solution_secondary difmap
_audit_creation_method SHELXL-97
_cell_angle_alpha 93.6550(10)
_cell_angle_beta 92.9210(10)
_cell_angle_gamma 118.6760(10)
_cell_formula_units_Z 2
_cell_length_a 11.5151(2)
_cell_length_b 11.9323(2)
_cell_length_c 22.7986(5)
_cell_measurement_reflns_used 7203
_cell_measurement_temperature 173(2)
_cell_measurement_theta_max 28.24
_cell_measurement_theta_min 2.29
_cell_volume 2730.83(9)
_computing_cell_refinement 'SAINT-NT (Bruker, 2005)'
_computing_data_collection 'APEX2 (Bruker, 2005)'
_computing_data_reduction 'SAINT-NT (Bruker, 2005)'
_computing_molecular_graphics
;
ORTEP-3 for Windows (Farrugia, 1997) and
Mercury (Version 1.4.2; Bruno <i>et al.</i>,  2002)
;
_computing_publication_material 'SHELXTL (Bruker, 1999)'
_computing_structure_refinement 'SHELXL97 (Sheldrick, 1997)'
_computing_structure_solution 'SHELXTL (Bruker, 1999)'
_diffrn_ambient_temperature 173(2)
_diffrn_measured_fraction_theta_full 1.000
_diffrn_measured_fraction_theta_max 1.000
_diffrn_measurement_device_type 'Bruker APEXII CCD area-detector'
_diffrn_measurement_method '\f and \w'
_diffrn_radiation_monochromator graphite
_diffrn_radiation_source 'fine-focus sealed tube'
_diffrn_radiation_type MoK\a
_diffrn_radiation_wavelength 0.71073
_diffrn_reflns_av_R_equivalents 0.0436
_diffrn_reflns_av_sigmaI/netI 0.0408
_diffrn_reflns_limit_h_max 14
_diffrn_reflns_limit_h_min -14
_diffrn_reflns_limit_k_max 14
_diffrn_reflns_limit_k_min -14
_diffrn_reflns_limit_l_max 28
_diffrn_reflns_limit_l_min -28
_diffrn_reflns_number 42983
_diffrn_reflns_theta_full 26.00
_diffrn_reflns_theta_max 26.00
_diffrn_reflns_theta_min 0.90
_exptl_absorpt_coefficient_mu 3.000
_exptl_absorpt_correction_T_max 0.4766
_exptl_absorpt_correction_T_min 0.3726
_exptl_absorpt_correction_type integration
_exptl_absorpt_process_details
;
[face-indexed absorption corrections carried out with XPREP (Bruker,
2005)]
;
_exptl_crystal_colour colourless
_exptl_crystal_density_diffrn 1.457
_exptl_crystal_density_meas 1.454
_exptl_crystal_density_method 'not measured'
_exptl_crystal_description block
_exptl_crystal_F_000 1224.3
_exptl_crystal_size_max 0.41
_exptl_crystal_size_mid 0.30
_exptl_crystal_size_min 0.29
_refine_diff_density_max 1.413
_refine_diff_density_min -1.411
_refine_ls_extinction_method none
_refine_ls_goodness_of_fit_ref 1.119
_refine_ls_hydrogen_treatment constr
_refine_ls_matrix_type full
_refine_ls_number_parameters 649
_refine_ls_number_reflns 10730
_refine_ls_number_restraints 102
_refine_ls_restrained_S_all 1.132
_refine_ls_R_factor_all 0.0731
_refine_ls_R_factor_gt 0.0515
_refine_ls_shift/su_max 0.001
_refine_ls_shift/su_mean 0.000
_refine_ls_structure_factor_coef Fsqd
_refine_ls_weighting_details 'calc w=1/[\s^2^(Fo^2^)+(0.113P)^2^+1.1716P] where P=(Fo^2^+2Fc^2^)/3'
_refine_ls_weighting_scheme calc
_refine_ls_wR_factor_gt 0.1753
_refine_ls_wR_factor_ref 0.1873
_reflns_number_gt 7721
_reflns_number_total 10730
_reflns_threshold_expression I>2\s(I)
_cod_data_source_file hg2300.cif
_cod_data_source_block I
_cod_database_code 2215973
_cod_database_fobs_code 2215973
_cod_depositor_comments
;
 Marking attached hydrogen atoms.

 Antanas Vaitkus,
 2017-03-21
;

loop_
_symmetry_equiv_pos_as_xyz
'x, y, z'
'-x, -y, -z'

loop_
_atom_site_type_symbol
_atom_site_label
_atom_site_fract_x
_atom_site_fract_y
_atom_site_fract_z
_atom_site_U_iso_or_equiv
_atom_site_adp_type
_atom_site_calc_flag
_atom_site_refinement_flags
_atom_site_occupancy
_atom_site_disorder_assembly
_atom_site_disorder_group
_atom_site_attached_hydrogens
C C1 0.2648(4) 0.3135(4) 0.83103(19) 0.0297(10) Uani d . 1 . . 0
C C2 0.3949(4) 0.4079(4) 0.82396(18) 0.0280(9) Uani d . 1 . . 0
C C3 0.4596(4) 0.4022(4) 0.77546(18) 0.0271(9) Uani d . 1 . . 0
C C4 0.3927(4) 0.2972(4) 0.73324(18) 0.0284(9) Uani d . 1 . . 0
H H4 0.4370 0.2907 0.7002 0.034 Uiso calc R 1 . . 0
C C5 0.2636(4) 0.2017(4) 0.73754(18) 0.0285(9) Uani d . 1 . . 0
C C6 0.2009(4) 0.2118(4) 0.78623(19) 0.0294(9) Uani d . 1 . . 0
C C7 0.1982(4) 0.3215(5) 0.88375(19) 0.0354(10) Uani d . 1 . . 0
H H7A 0.1008 0.2781 0.8736 0.042 Uiso calc R 1 . . 0
H H7B 0.2286 0.4126 0.8972 0.042 Uiso calc R 1 . . 0
C C8 0.0440(4) 0.0068(4) 0.8155(2) 0.0342(10) Uani d . 1 . . 0
H H8A -0.0346 -0.0220 0.8383 0.041 Uiso calc R 1 . . 0
H H8B 0.1211 0.0234 0.8430 0.041 Uiso calc R 1 . . 0
C C9 0.1912(4) 0.0826(4) 0.69345(18) 0.0294(9) Uani d . 1 . . 0
H H9 0.0940 0.0537 0.6933 0.035 Uiso calc R 1 . . 0
C C10 0.1518(4) -0.1964(4) 0.77947(17) 0.0253(9) Uani d . 1 . . 0
C C11 0.1310(4) -0.1024(4) 0.75608(18) 0.0270(9) Uani d . 1 . . 0
C C12 0.2135(4) -0.0228(4) 0.71655(17) 0.0256(9) Uani d . 1 . . 0
C C13 0.3202(4) -0.0405(4) 0.70139(17) 0.0239(8) Uani d . 1 . . 0
H H13 0.3787 0.0140 0.6753 0.029 Uiso calc R 1 . . 0
C C14 0.3437(4) -0.1343(4) 0.72296(17) 0.0223(8) Uani d . 1 . . 0
C C15 0.2598(4) -0.2102(4) 0.76253(17) 0.0251(9) Uani d . 1 . . 0
C C16 0.0631(4) -0.2791(4) 0.82210(19) 0.0335(10) Uani d . 1 . . 0
H H16A 0.0617 -0.3629 0.8190 0.040 Uiso calc R 1 . . 0
H H16B -0.0286 -0.2951 0.8121 0.040 Uiso calc R 1 . . 0
C C17 0.3759(4) -0.2732(4) 0.83114(19) 0.0299(9) Uani d . 1 . . 0
H H17A 0.3872 -0.1954 0.8547 0.036 Uiso calc R 1 . . 0
H H17B 0.3467 -0.3432 0.8573 0.036 Uiso calc R 1 . . 0
C C18 0.4623(4) -0.1500(4) 0.70673(17) 0.0235(8) Uani d . 1 . . 0
H H18 0.4376 -0.2418 0.7099 0.028 Uiso calc R 1 . . 0
C C19 0.6874(4) -0.0514(4) 0.85005(18) 0.0248(9) Uani d . 1 . . 0
C C20 0.5878(4) -0.1207(4) 0.80484(19) 0.0254(9) Uani d . 1 . . 0
C C21 0.5767(4) -0.0697(4) 0.75303(17) 0.0208(8) Uani d . 1 . . 0
C C22 0.6708(4) 0.0567(4) 0.74812(17) 0.0227(8) Uani d . 1 . . 0
H H22 0.6656 0.0938 0.7131 0.027 Uiso calc R 1 . . 0
C C23 0.7723(4) 0.1315(4) 0.79198(17) 0.0217(8) Uani d . 1 . . 0
C C24 0.7765(4) 0.0762(4) 0.84305(17) 0.0231(8) Uani d . 1 . . 0
C C25 0.6987(5) -0.1108(4) 0.9045(2) 0.0357(10) Uani d . 1 . . 0
H H25A 0.7936 -0.0742 0.9190 0.043 Uiso calc R 1 . . 0
H H25B 0.6614 -0.2044 0.8949 0.043 Uiso calc R 1 . . 0
C C26 0.8615(4) 0.2342(4) 0.92645(18) 0.0301(10) Uani d . 1 . . 0
H H26A 0.8973 0.2351 0.9670 0.036 Uiso calc R 1 . . 0
H H26B 0.7656 0.2061 0.9272 0.036 Uiso calc R 1 . . 0
C C27 0.8734(4) 0.2700(4) 0.78705(17) 0.0232(8) Uani d . 1 . . 0
H H27 0.9546 0.2880 0.8128 0.028 Uiso calc R 1 . . 0
C C28 0.8035(4) 0.4716(4) 0.90174(17) 0.0238(9) Uani d . 1 . . 0
C C29 0.8498(4) 0.3950(4) 0.87391(17) 0.0228(8) Uani d . 1 . . 0
C C30 0.8234(4) 0.3565(4) 0.81336(17) 0.0220(8) Uani d . 1 . . 0
C C31 0.7456(4) 0.3949(4) 0.78090(17) 0.0236(8) Uani d . 1 . . 0
H H31 0.7265 0.3694 0.7397 0.028 Uiso calc R 1 . . 0
C C32 0.6944(4) 0.4697(4) 0.80646(18) 0.0250(9) Uani d . 1 . . 0
C C33 0.7244(4) 0.5066(4) 0.86678(17) 0.0240(8) Uani d . 1 . . 0
C C34 0.8352(4) 0.5136(4) 0.96568(18) 0.0286(9) Uani d . 1 . . 0
H H34A 0.8344 0.5957 0.9740 0.034 Uiso calc R 1 . . 0
H H34B 0.9251 0.5277 0.9783 0.034 Uiso calc R 1 . . 0
C C35 0.5449(4) 0.5140(4) 0.91094(18) 0.0279(9) Uani d . 1 . . 0
H H35A 0.5229 0.4250 0.9174 0.034 Uiso calc R 1 . . 0
H H35B 0.5383 0.5562 0.9485 0.034 Uiso calc R 1 . . 0
C C36 0.6030(4) 0.5056(4) 0.77138(19) 0.0305(10) Uani d . 1 B . 0
H H36 0.6134 0.5865 0.7924 0.037 Uiso calc R 1 . . 0
C C37 0.2275(5) 0.1072(5) 0.62994(18) 0.0360(11) Uani d . 1 . . 0
H H37A 0.3228 0.1331 0.6284 0.043 Uiso calc R 1 . . 0
H H37B 0.2144 0.1793 0.6185 0.043 Uiso calc R 1 . . 0
C C38 0.1437(5) -0.0115(5) 0.58520(18) 0.0424(12) Uani d D 1 . . 0
H H38A 0.1488 -0.0861 0.5991 0.051 Uiso calc R 1 . . 0
H H38B 0.0496 -0.0315 0.5835 0.051 Uiso calc R 1 . . 0
C C39 0.1889(5) 0.0076(5) 0.52436(18) 0.0475(13) Uani d D 1 . . 0
H H39A 0.1933 0.0878 0.5125 0.057 Uiso calc R 1 . . 0
H H39B 0.2800 0.0187 0.5255 0.057 Uiso calc R 1 . . 0
C C40 0.1015(6) -0.1002(6) 0.47847(19) 0.0566(15) Uani d D 1 . . 0
H H40A 0.0102 -0.1120 0.4773 0.068 Uiso calc R 1 . . 0
H H40B 0.0978 -0.1805 0.4899 0.068 Uiso calc R 1 . . 0
C C41 0.1496(7) -0.0772(7) 0.4167(2) 0.080(2) Uani d D 1 . . 0
H H41A 0.1602 0.0055 0.4064 0.120 Uiso calc R 1 . . 0
H H41B 0.0842 -0.1462 0.3879 0.120 Uiso calc R 1 . . 0
H H41C 0.2352 -0.0762 0.4163 0.120 Uiso calc R 1 . . 0
C C42 0.4991(4) -0.1216(4) 0.64416(17) 0.0279(9) Uani d . 1 . . 0
H H42A 0.5816 -0.1262 0.6389 0.033 Uiso calc R 1 . . 0
H H42B 0.5183 -0.0327 0.6391 0.033 Uiso calc R 1 . . 0
C C43 0.3914(4) -0.2131(5) 0.59580(19) 0.0372(11) Uani d . 1 . . 0
H H43A 0.3669 -0.3026 0.6025 0.045 Uiso calc R 1 . . 0
H H43B 0.3112 -0.2033 0.5988 0.045 Uiso calc R 1 . . 0
C C44 0.4348(5) -0.1893(5) 0.5340(2) 0.0407(11) Uani d . 1 . . 0
H H44A 0.4597 -0.0994 0.5279 0.049 Uiso calc R 1 . . 0
H H44B 0.5157 -0.1981 0.5316 0.049 Uiso calc R 1 . . 0
C C45 0.3352(6) -0.2749(6) 0.4848(2) 0.0535(14) Uani d . 1 . . 0
H H45A 0.2546 -0.2653 0.4863 0.064 Uiso calc R 1 . . 0
H H45B 0.3094 -0.3651 0.4906 0.064 Uiso calc R 1 . . 0
C C46 0.3868(6) -0.2465(6) 0.4223(2) 0.0617(16) Uani d . 1 . . 0
H H46A 0.4129 -0.1573 0.4162 0.093 Uiso calc R 1 . . 0
H H46B 0.3160 -0.3042 0.3920 0.093 Uiso calc R 1 . . 0
H H46C 0.4637 -0.2604 0.4197 0.093 Uiso calc R 1 . . 0
C C47 0.9170(4) 0.2961(4) 0.72461(18) 0.0292(9) Uani d . 1 B . 0
H H47A 0.9383 0.2294 0.7090 0.035 Uiso calc R 1 . . 0
H H47B 0.8425 0.2901 0.6985 0.035 Uiso calc R 1 . . 0
C C48 1.0383(5) 0.4283(5) 0.7235(2) 0.0488(14) Uani d D 1 . . 0
H H48A 1.0107 0.4941 0.7320 0.059 Uiso calc R 1 A 1 0
H H48B 1.1050 0.4400 0.7559 0.059 Uiso calc R 1 A 1 0
C C49 1.1046(14) 0.4535(19) 0.6669(4) 0.064(2) Uani d PDU 0.681(5) B 1 0
H H49A 1.1883 0.5363 0.6735 0.077 Uiso calc PR 0.681(5) B 1 0
H H49B 1.1283 0.3854 0.6572 0.077 Uiso calc PR 0.681(5) B 1 0
C C50 1.0233(9) 0.4583(9) 0.6152(4) 0.076(2) Uani d PDU 0.681(5) B 1 0
H H50A 1.0735 0.4733 0.5800 0.091 Uiso calc PR 0.681(5) B 1 0
H H50B 0.9405 0.3750 0.6071 0.091 Uiso calc PR 0.681(5) B 1 0
C C51 0.9896(11) 0.5626(10) 0.6269(5) 0.090(3) Uani d PDU 0.681(5) B 1 0
H H51A 0.9374 0.5655 0.5923 0.135 Uiso calc PR 0.681(5) B 1 0
H H51B 1.0716 0.6450 0.6351 0.135 Uiso calc PR 0.681(5) B 1 0
H H51C 0.9375 0.5462 0.6611 0.135 Uiso calc PR 0.681(5) B 1 0
C C49A 1.081(4) 0.462(4) 0.6627(9) 0.068(3) Uani d PDU 0.319(5) B 2 0
H H49C 1.0012 0.4284 0.6340 0.082 Uiso calc PR 0.319(5) B 2 0
H H49D 1.1307 0.5565 0.6626 0.082 Uiso calc PR 0.319(5) B 2 0
C C50A 1.167(2) 0.4054(19) 0.6450(8) 0.070(3) Uani d PDU 0.319(5) B 2 0
H H50C 1.2477 0.4468 0.6730 0.084 Uiso calc PR 0.319(5) B 2 0
H H50D 1.1187 0.3137 0.6521 0.084 Uiso calc PR 0.319(5) B 2 0
C C51A 1.211(2) 0.411(2) 0.5848(8) 0.088(5) Uani d PDU 0.319(5) B 2 0
H H51D 1.1986 0.3260 0.5702 0.132 Uiso calc PR 0.319(5) B 2 0
H H51E 1.3055 0.4743 0.5862 0.132 Uiso calc PR 0.319(5) B 2 0
H H51F 1.1589 0.4346 0.5583 0.132 Uiso calc PR 0.319(5) B 2 0
C C52 0.6385(5) 0.5344(5) 0.7090(2) 0.0457(12) Uani d D 1 . . 0
H H52A 0.7363 0.5879 0.7101 0.055 Uiso calc PR 0.681(5) B 1 0
H H52B 0.6133 0.4524 0.6851 0.055 Uiso calc PR 0.681(5) B 1 0
H H52C 0.6598 0.4683 0.6924 0.055 Uiso d PR 0.319(5) B 2 0
H H52D 0.5580 0.5222 0.6854 0.055 Uiso d PR 0.319(5) B 2 0
C C53 0.5770(9) 0.5997(9) 0.6787(3) 0.067(2) Uiso d PDU 0.681(5) B 1 0
H H53A 0.6236 0.6910 0.6951 0.080 Uiso calc PR 0.681(5) B 1 0
H H53B 0.4839 0.5625 0.6888 0.080 Uiso calc PR 0.681(5) B 1 0
C C54 0.5754(8) 0.5953(13) 0.6128(4) 0.115(3) Uiso d PDU 0.681(5) B 1 0
H H54A 0.5335 0.5044 0.5961 0.138 Uiso calc PR 0.681(5) B 1 0
H H54B 0.5193 0.6314 0.5980 0.138 Uiso calc PR 0.681(5) B 1 0
C C55 0.7097(9) 0.6669(14) 0.5908(4) 0.124(3) Uiso d PDU 0.681(5) B 1 0
H H55A 0.7701 0.6400 0.6102 0.149 Uiso calc PR 0.681(5) B 1 0
H H55B 0.7462 0.7599 0.6023 0.149 Uiso calc PR 0.681(5) B 1 0
C C56 0.7070(13) 0.6444(14) 0.5237(4) 0.122(4) Uiso d PDU 0.681(5) B 1 0
H H56A 0.7972 0.6936 0.5118 0.183 Uiso calc PR 0.681(5) B 1 0
H H56B 0.6489 0.6724 0.5043 0.183 Uiso calc PR 0.681(5) B 1 0
H H56C 0.6733 0.5528 0.5122 0.183 Uiso calc PR 0.681(5) B 1 0
C C53A 0.7517(16) 0.6654(12) 0.7093(7) 0.072(5) Uiso d PDU 0.319(5) B 2 0
H H53C 0.8321 0.6666 0.7277 0.086 Uiso calc PR 0.319(5) B 2 0
H H53D 0.7339 0.7248 0.7347 0.086 Uiso calc PR 0.319(5) B 2 0
C C54A 0.781(2) 0.7159(16) 0.6503(7) 0.103(4) Uiso d PDU 0.319(5) B 2 0
H H54C 0.7186 0.7469 0.6387 0.123 Uiso calc PR 0.319(5) B 2 0
H H54D 0.8722 0.7903 0.6539 0.123 Uiso calc PR 0.319(5) B 2 0
C C55A 0.772(2) 0.620(3) 0.6022(8) 0.120(4) Uiso d PDU 0.319(5) B 2 0
H H55C 0.7929 0.5568 0.6197 0.144 Uiso calc PR 0.319(5) B 2 0
H H55D 0.8397 0.6643 0.5746 0.144 Uiso calc PR 0.319(5) B 2 0
C C56A 0.635(2) 0.548(3) 0.5675(11) 0.116(5) Uiso d PDU 0.319(5) B 2 0
H H56D 0.6049 0.4553 0.5637 0.174 Uiso calc PR 0.319(5) B 2 0
H H56E 0.6400 0.5774 0.5282 0.174 Uiso calc PR 0.319(5) B 2 0
H H56F 0.5714 0.5639 0.5886 0.174 Uiso calc PR 0.319(5) B 2 0
O O1 0.0691(3) 0.1223(3) 0.79143(14) 0.0344(7) Uani d . 1 . . 0
O O2 0.0211(3) -0.0925(3) 0.77090(13) 0.0326(7) Uani d . 1 . . 0
O O3 0.2756(3) -0.3082(3) 0.78403(13) 0.0279(6) Uani d . 1 . . 0
O O4 0.4997(3) -0.2486(3) 0.81165(13) 0.0291(7) Uani d . 1 . . 0
O O5 0.8766(3) 0.1446(3) 0.88846(12) 0.0265(6) Uani d . 1 . . 0
O O6 0.9272(3) 0.3609(3) 0.90898(12) 0.0256(6) Uani d . 1 . . 0
O O7 0.6788(3) 0.5819(3) 0.89468(12) 0.0278(6) Uani d . 1 . . 0
O O8 0.4525(3) 0.5112(3) 0.86706(13) 0.0312(7) Uani d . 1 . . 0
Br Br1 0.24027(5) 0.23895(5) 0.94766(2) 0.04566(17) Uani d . 1 . . 0
Br Br2 0.12420(6) -0.19738(6) 0.90338(2) 0.05765(19) Uani d . 1 . . 0
Br Br3 0.60254(6) -0.07854(7) 0.96640(3) 0.0609(2) Uani d . 1 . . 0
Br Br4 0.70324(6) 0.38183(5) 1.00981(2) 0.04434(17) Uani d . 1 . . 0
O O1W 0.467(2) 0.126(2) 0.8609(10) 0.157(11) Uani d P 0.415(19) . . 2

loop_
_atom_site_aniso_label
_atom_site_aniso_U_11
_atom_site_aniso_U_22
_atom_site_aniso_U_33
_atom_site_aniso_U_12
_atom_site_aniso_U_13
_atom_site_aniso_U_23
C1 0.034(2) 0.039(3) 0.029(2) 0.029(2) -0.0028(18) -0.0017(19)
C2 0.036(2) 0.030(2) 0.029(2) 0.026(2) -0.0053(18) -0.0003(18)
C3 0.039(2) 0.027(2) 0.025(2) 0.024(2) -0.0018(17) 0.0045(17)
C4 0.038(2) 0.033(2) 0.022(2) 0.024(2) -0.0010(17) 0.0034(18)
C5 0.037(2) 0.036(2) 0.022(2) 0.028(2) -0.0070(17) -0.0017(18)
C6 0.029(2) 0.035(2) 0.031(2) 0.023(2) -0.0047(17) -0.0026(19)
C7 0.035(2) 0.046(3) 0.034(2) 0.029(2) -0.0023(19) -0.007(2)
C8 0.034(2) 0.039(3) 0.031(2) 0.020(2) 0.0049(19) -0.005(2)
C9 0.031(2) 0.036(2) 0.024(2) 0.020(2) -0.0050(17) -0.0038(18)
C10 0.0234(19) 0.024(2) 0.020(2) 0.0056(17) 0.0008(15) -0.0059(17)
C11 0.0211(19) 0.033(2) 0.022(2) 0.0108(18) -0.0010(16) -0.0082(18)
C12 0.027(2) 0.029(2) 0.0187(19) 0.0136(18) -0.0043(16) -0.0073(17)
C13 0.026(2) 0.023(2) 0.0174(19) 0.0080(17) -0.0008(15) -0.0043(16)
C14 0.0183(18) 0.020(2) 0.0205(19) 0.0045(16) -0.0036(15) -0.0089(16)
C15 0.0236(19) 0.019(2) 0.025(2) 0.0059(17) -0.0020(16) -0.0062(17)
C16 0.032(2) 0.034(3) 0.028(2) 0.010(2) 0.0076(18) -0.0020(19)
C17 0.032(2) 0.026(2) 0.031(2) 0.0128(19) 0.0072(18) 0.0066(19)
C18 0.0242(19) 0.018(2) 0.026(2) 0.0094(17) 0.0041(16) -0.0031(16)
C19 0.029(2) 0.028(2) 0.025(2) 0.0196(19) 0.0029(16) 0.0027(17)
C20 0.028(2) 0.017(2) 0.034(2) 0.0124(17) 0.0074(17) 0.0008(17)
C21 0.0228(19) 0.019(2) 0.023(2) 0.0127(17) 0.0060(15) -0.0006(16)
C22 0.0224(19) 0.023(2) 0.023(2) 0.0109(17) 0.0065(15) -0.0002(16)
C23 0.0213(18) 0.024(2) 0.024(2) 0.0138(17) 0.0053(15) -0.0037(16)
C24 0.0196(18) 0.026(2) 0.026(2) 0.0137(17) 0.0015(15) -0.0038(17)
C25 0.042(3) 0.033(3) 0.038(3) 0.023(2) 0.001(2) 0.005(2)
C26 0.036(2) 0.034(2) 0.024(2) 0.021(2) -0.0018(17) -0.0047(18)
C27 0.0205(18) 0.022(2) 0.0209(19) 0.0058(17) 0.0032(15) -0.0032(16)
C28 0.0202(18) 0.018(2) 0.027(2) 0.0042(16) 0.0033(16) -0.0030(16)
C29 0.0177(18) 0.020(2) 0.024(2) 0.0035(16) 0.0043(15) -0.0008(16)
C30 0.0192(18) 0.0158(19) 0.0221(19) 0.0015(16) 0.0059(15) -0.0021(16)
C31 0.026(2) 0.0158(19) 0.0201(19) 0.0031(16) 0.0049(15) -0.0005(16)
C32 0.026(2) 0.0154(19) 0.028(2) 0.0050(17) 0.0048(16) 0.0051(17)
C33 0.027(2) 0.0145(19) 0.025(2) 0.0058(17) 0.0052(16) 0.0010(16)
C34 0.031(2) 0.023(2) 0.027(2) 0.0111(18) 0.0013(17) -0.0060(18)
C35 0.034(2) 0.031(2) 0.024(2) 0.022(2) -0.0033(17) -0.0066(18)
C36 0.043(2) 0.022(2) 0.029(2) 0.018(2) 0.0030(19) 0.0043(18)
C37 0.044(3) 0.044(3) 0.025(2) 0.026(2) -0.0048(19) -0.001(2)
C38 0.049(3) 0.050(3) 0.030(2) 0.028(3) -0.004(2) -0.003(2)
C39 0.048(3) 0.060(4) 0.035(3) 0.028(3) -0.003(2) -0.004(2)
C40 0.062(4) 0.069(4) 0.039(3) 0.034(3) 0.001(3) -0.011(3)
C41 0.097(5) 0.090(5) 0.045(4) 0.041(4) 0.013(3) -0.012(3)
C42 0.026(2) 0.026(2) 0.026(2) 0.0086(18) 0.0065(16) -0.0047(18)
C43 0.036(2) 0.035(3) 0.029(2) 0.010(2) 0.0023(19) -0.010(2)
C44 0.043(3) 0.038(3) 0.034(3) 0.015(2) 0.005(2) -0.007(2)
C45 0.062(3) 0.062(4) 0.030(3) 0.028(3) -0.001(2) -0.008(3)
C46 0.067(4) 0.072(4) 0.038(3) 0.031(3) -0.007(3) -0.017(3)
C47 0.027(2) 0.026(2) 0.025(2) 0.0059(18) 0.0076(17) -0.0041(18)
C48 0.049(3) 0.037(3) 0.036(3) 0.001(2) 0.015(2) -0.001(2)
C49 0.066(5) 0.051(4) 0.053(3) 0.009(3) 0.028(3) 0.007(3)
C50 0.078(5) 0.060(4) 0.053(3) 0.003(3) 0.019(3) 0.011(3)
C51 0.083(6) 0.079(6) 0.083(6) 0.020(5) -0.007(5) 0.008(5)
C49A 0.070(5) 0.052(4) 0.056(4) 0.007(4) 0.027(4) 0.008(4)
C50A 0.073(5) 0.052(5) 0.062(4) 0.009(4) 0.029(4) 0.008(4)
C51A 0.098(9) 0.064(9) 0.073(7) 0.013(7) 0.044(7) 0.002(8)
C52 0.065(3) 0.036(3) 0.035(3) 0.023(3) 0.007(2) 0.008(2)
O1 0.0295(15) 0.0422(19) 0.0380(17) 0.0238(15) 0.0001(13) -0.0039(15)
O2 0.0227(14) 0.0355(17) 0.0377(17) 0.0140(13) 0.0029(12) -0.0073(14)
O3 0.0290(15) 0.0151(14) 0.0335(16) 0.0062(12) 0.0019(12) 0.0001(12)
O4 0.0298(15) 0.0166(14) 0.0405(17) 0.0103(12) 0.0067(13) 0.0052(13)
O5 0.0255(14) 0.0285(16) 0.0263(15) 0.0156(13) -0.0057(11) -0.0060(12)
O6 0.0222(13) 0.0242(15) 0.0250(14) 0.0081(12) -0.0030(11) -0.0049(12)
O7 0.0321(15) 0.0197(15) 0.0307(16) 0.0127(13) 0.0029(12) -0.0051(12)
O8 0.0400(16) 0.0283(16) 0.0332(16) 0.0245(14) -0.0036(13) -0.0063(13)
Br1 0.0529(3) 0.0517(3) 0.0312(3) 0.0251(3) 0.0032(2) -0.0019(2)
Br2 0.0725(4) 0.0600(4) 0.0348(3) 0.0269(3) 0.0122(3) 0.0052(3)
Br3 0.0680(4) 0.0706(4) 0.0414(3) 0.0293(3) 0.0125(3) 0.0181(3)
Br4 0.0657(3) 0.0457(3) 0.0279(3) 0.0309(3) 0.0146(2) 0.0047(2)
O1W 0.149(17) 0.17(2) 0.19(2) 0.095(15) 0.071(14) 0.038(15)

loop_
_atom_type_symbol
_atom_type_description
_atom_type_scat_dispersion_real
_atom_type_scat_dispersion_imag
_atom_type_scat_source
C C 0.0033 0.0016 'International Tables Vol C Tables 4.2.6.8 and 6.1.1.4'
H H 0.0000 0.0000 'International Tables Vol C Tables 4.2.6.8 and 6.1.1.4'
O O 0.0106 0.0060 'International Tables Vol C Tables 4.2.6.8 and 6.1.1.4'
Br Br -0.2901 2.4595 'International Tables Vol C Tables 4.2.6.8 and 6.1.1.4'

loop_
_geom_angle_atom_site_label_1
_geom_angle_atom_site_label_2
_geom_angle_atom_site_label_3
_geom_angle
C6 C1 C2 117.3(4)
C6 C1 C7 121.6(4)
C2 C1 C7 121.1(4)
C3 C2 O8 121.7(4)
C3 C2 C1 122.2(4)
O8 C2 C1 116.0(4)
C2 C3 C4 117.9(4)
C2 C3 C36 119.7(4)
C4 C3 C36 122.3(4)
C5 C4 C3 122.4(4)
C5 C4 H4 118.8
C3 C4 H4 118.8
C6 C5 C4 118.1(4)
C6 C5 C9 118.7(4)
C4 C5 C9 123.2(4)
C5 C6 O1 120.6(4)
C5 C6 C1 122.0(4)
O1 C6 C1 117.3(4)
C1 C7 Br1 109.9(3)
C1 C7 H7A 109.7
Br1 C7 H7A 109.7
C1 C7 H7B 109.7
Br1 C7 H7B 109.7
H7A C7 H7B 108.2
O1 C8 O2 112.0(4)
O1 C8 H8A 109.2
O2 C8 H8A 109.2
O1 C8 H8B 109.2
O2 C8 H8B 109.2
H8A C8 H8B 107.9
C12 C9 C5 108.1(3)
C12 C9 C37 113.4(4)
C5 C9 C37 113.7(4)
C12 C9 H9 107.1
C5 C9 H9 107.1
C37 C9 H9 107.1
C11 C10 C15 118.1(4)
C11 C10 C16 121.0(4)
C15 C10 C16 120.9(4)
O2 C11 C10 118.0(4)
O2 C11 C12 119.8(4)
C10 C11 C12 122.1(4)
C11 C12 C13 117.3(4)
C11 C12 C9 120.9(4)
C13 C12 C9 121.8(4)
C14 C13 C12 122.6(4)
C14 C13 H13 118.7
C12 C13 H13 118.7
C13 C14 C15 117.9(4)
C13 C14 C18 121.6(4)
C15 C14 C18 120.4(4)
O3 C15 C14 120.5(4)
O3 C15 C10 117.4(4)
C14 C15 C10 121.9(4)
C10 C16 Br2 111.0(3)
C10 C16 H16A 109.4
Br2 C16 H16A 109.4
C10 C16 H16B 109.4
Br2 C16 H16B 109.4
H16A C16 H16B 108.0
O4 C17 O3 113.0(3)
O4 C17 H17A 109.0
O3 C17 H17A 109.0
O4 C17 H17B 109.0
O3 C17 H17B 109.0
H17A C17 H17B 107.8
C21 C18 C42 112.9(3)
C21 C18 C14 107.8(3)
C42 C18 C14 114.4(3)
C21 C18 H18 107.1
C42 C18 H18 107.1
C14 C18 H18 107.1
C20 C19 C24 117.4(4)
C20 C19 C25 121.4(4)
C24 C19 C25 121.2(4)
C19 C20 C21 122.9(4)
C19 C20 O4 117.3(4)
C21 C20 O4 119.7(4)
C22 C21 C20 116.8(4)
C22 C21 C18 123.5(4)
C20 C21 C18 119.7(3)
C23 C22 C21 123.1(4)
C23 C22 H22 118.5
C21 C22 H22 118.5
C24 C23 C22 117.5(4)
C24 C23 C27 119.5(3)
C22 C23 C27 123.0(4)
C23 C24 O5 120.7(4)
C23 C24 C19 122.3(4)
O5 C24 C19 116.9(3)
C19 C25 Br3 110.5(3)
C19 C25 H25A 109.6
Br3 C25 H25A 109.6
C19 C25 H25B 109.6
Br3 C25 H25B 109.6
H25A C25 H25B 108.1
O5 C26 O6 112.9(3)
O5 C26 H26A 109.0
O6 C26 H26A 109.0
O5 C26 H26B 109.0
O6 C26 H26B 109.0
H26A C26 H26B 107.8
C30 C27 C23 109.2(3)
C30 C27 C47 114.4(3)
C23 C27 C47 113.5(3)
C30 C27 H27 106.3
C23 C27 H27 106.3
C47 C27 H27 106.3
C29 C28 C33 117.5(4)
C29 C28 C34 121.5(4)
C33 C28 C34 121.0(4)
O6 C29 C30 120.8(3)
O6 C29 C28 116.8(3)
C30 C29 C28 122.4(4)
C31 C30 C29 117.6(4)
C31 C30 C27 123.3(3)
C29 C30 C27 119.1(4)
C30 C31 C32 122.6(4)
C30 C31 H31 118.7
C32 C31 H31 118.7
C33 C32 C31 117.7(4)
C33 C32 C36 119.8(4)
C31 C32 C36 122.5(4)
O7 C33 C32 120.7(4)
O7 C33 C28 117.1(3)
C32 C33 C28 122.2(4)
C28 C34 Br4 109.6(3)
C28 C34 H34A 109.8
Br4 C34 H34A 109.8
C28 C34 H34B 109.8
Br4 C34 H34B 109.8
H34A C34 H34B 108.2
O8 C35 O7 111.7(3)
O8 C35 H35A 109.3
O7 C35 H35A 109.3
O8 C35 H35B 109.3
O7 C35 H35B 109.3
H35A C35 H35B 107.9
C52 C36 C32 114.1(4)
C52 C36 C3 114.3(4)
C32 C36 C3 108.1(3)
C52 C36 H36 106.6
C32 C36 H36 106.6
C3 C36 H36 106.6
C9 C37 C38 112.8(4)
C9 C37 H37A 109.0
C38 C37 H37A 109.0
C9 C37 H37B 109.0
C38 C37 H37B 109.0
H37A C37 H37B 107.8
C39 C38 C37 112.8(4)
C39 C38 H38A 109.0
C37 C38 H38A 109.0
C39 C38 H38B 109.0
C37 C38 H38B 109.0
H38A C38 H38B 107.8
C40 C39 C38 114.3(4)
C40 C39 H39A 108.7
C38 C39 H39A 108.7
C40 C39 H39B 108.7
C38 C39 H39B 108.7
H39A C39 H39B 107.6
C39 C40 C41 113.0(5)
C39 C40 H40A 109.0
C41 C40 H40A 109.0
C39 C40 H40B 109.0
C41 C40 H40B 109.0
H40A C40 H40B 107.8
C40 C41 H41A 109.5
C40 C41 H41B 109.5
H41A C41 H41B 109.5
C40 C41 H41C 109.5
H41A C41 H41C 109.5
H41B C41 H41C 109.5
C18 C42 C43 114.3(3)
C18 C42 H42A 108.7
C43 C42 H42A 108.7
C18 C42 H42B 108.7
C43 C42 H42B 108.7
H42A C42 H42B 107.6
C44 C43 C42 113.2(4)
C44 C43 H43A 108.9
C42 C43 H43A 108.9
C44 C43 H43B 108.9
C42 C43 H43B 108.9
H43A C43 H43B 107.8
C45 C44 C43 116.1(4)
C45 C44 H44A 108.3
C43 C44 H44A 108.3
C45 C44 H44B 108.3
C43 C44 H44B 108.3
H44A C44 H44B 107.4
C44 C45 C46 113.5(5)
C44 C45 H45A 108.9
C46 C45 H45A 108.9
C44 C45 H45B 108.9
C46 C45 H45B 108.9
H45A C45 H45B 107.7
C45 C46 H46A 109.5
C45 C46 H46B 109.5
H46A C46 H46B 109.5
C45 C46 H46C 109.5
H46A C46 H46C 109.5
H46B C46 H46C 109.5
C48 C47 C27 112.2(3)
C48 C47 H47A 109.2
C27 C47 H47A 109.2
C48 C47 H47B 109.2
C27 C47 H47B 109.2
H47A C47 H47B 107.9
C49 C48 C47 116.2(8)
C49A C48 C47 114.4(18)
C49 C48 H48A 108.2
C49A C48 H48A 97.5
C47 C48 H48A 108.2
C49 C48 H48B 108.2
C49A C48 H48B 119.9
C47 C48 H48B 108.2
H48A C48 H48B 107.4
C50 C49 C48 115.0(8)
C50 C49 H49A 108.5
C48 C49 H49A 108.5
C50 C49 H49B 108.5
C48 C49 H49B 108.5
H49A C49 H49B 107.5
C51 C50 C49 110.5(10)
C51 C50 H50A 109.6
C49 C50 H50A 109.6
C51 C50 H50B 109.6
C49 C50 H50B 109.6
H50A C50 H50B 108.1
C50 C51 H51A 109.5
C50 C51 H51B 109.5
H51A C51 H51B 109.5
C50 C51 H51C 109.5
H51A C51 H51C 109.5
H51B C51 H51C 109.5
C50A C49A C48 109.9(14)
C50A C49A H49C 109.7
C48 C49A H49C 109.7
C50A C49A H49D 109.7
C48 C49A H49D 109.7
H49C C49A H49D 108.2
C51A C50A C49A 122.1(18)
C51A C50A H50C 106.8
C49A C50A H50C 106.8
C51A C50A H50D 106.8
C49A C50A H50D 106.8
H50C C50A H50D 106.7
C50A C51A H51D 109.5
C50A C51A H51E 109.5
H51D C51A H51E 109.5
C50A C51A H51F 109.5
H51D C51A H51F 109.5
H51E C51A H51F 109.5
C53 C52 C53A 78.0(9)
C53 C52 C36 116.0(5)
C53A C52 C36 110.2(7)
C53 C52 H52A 108.3
C36 C52 H52A 108.3
C53 C52 H52B 108.3
C53A C52 H52B 132.7
C36 C52 H52B 108.3
H52A C52 H52B 107.4
C53 C52 H52C 128.9
C53A C52 H52C 111.8
C36 C52 H52C 107.2
H52A C52 H52C 81.1
C53A C52 H52D 112.7
C36 C52 H52D 107.8
H52A C52 H52D 138.5
H52B C52 H52D 79.7
H52C C52 H52D 107.0
C52 C53 C54 117.6(8)
C54 C53 H52D 103.1
C52 C53 H53A 107.9
C54 C53 H53A 107.9
H52D C53 H53A 145.1
C52 C53 H53B 107.9
C54 C53 H53B 107.9
H52D C53 H53B 77.4
H53A C53 H53B 107.2
C55 C54 C53 114.3(4)
C55 C54 H54A 108.7
C53 C54 H54A 108.7
C55 C54 H54B 108.7
C53 C54 H54B 108.7
H54A C54 H54B 107.6
C54 C55 C56 113.0(5)
C54 C55 H55A 109.0
C56 C55 H55A 109.0
C54 C55 H55B 109.0
C56 C55 H55B 109.0
H55A C55 H55B 107.8
C55 C56 H56A 109.5
C55 C56 H56B 109.5
H56A C56 H56B 109.5
C55 C56 H56C 109.5
H56A C56 H56C 109.5
H56B C56 H56C 109.5
C52 C53A C54A 115.9(12)
C52 C53A H53C 108.3
C54A C53A H53C 108.3
C52 C53A H53D 108.3
C54A C53A H53D 108.3
H53C C53A H53D 107.4
C55A C54A C53A 114.3(4)
C55A C54A H54C 108.7
C53A C54A H54C 108.7
C55A C54A H54D 108.7
C53A C54A H54D 108.7
H54C C54A H54D 107.6
C54A C55A C56A 113.0(5)
C54A C55A H55C 109.0
C56A C55A H55C 109.0
C54A C55A H55D 109.0
C56A C55A H55D 109.0
H55C C55A H55D 107.8
C55A C56A H56D 109.5
C55A C56A H56E 109.5
H56D C56A H56E 109.5
C55A C56A H56F 109.5
H56D C56A H56F 109.5
H56E C56A H56F 109.5
C6 O1 C8 117.5(3)
C11 O2 C8 116.6(3)
C15 O3 C17 116.9(3)
C20 O4 C17 115.8(3)
C24 O5 C26 116.8(3)
C29 O6 C26 115.8(3)
C33 O7 C35 115.4(3)
C2 O8 C35 118.2(3)

loop_
_geom_bond_atom_site_label_1
_geom_bond_atom_site_label_2
_geom_bond_distance
C1 C6 1.402(6)
C1 C2 1.403(6)
C1 C7 1.480(6)
C2 C3 1.381(6)
C2 O8 1.386(5)
C3 C4 1.391(6)
C3 C36 1.527(6)
C4 C5 1.386(6)
C4 H4 0.9500
C5 C6 1.384(6)
C5 C9 1.523(6)
C6 O1 1.392(5)
C7 Br1 1.974(5)
C7 H7A 0.9900
C7 H7B 0.9900
C8 O1 1.420(6)
C8 O2 1.423(5)
C8 H8A 0.9900
C8 H8B 0.9900
C9 C12 1.519(6)
C9 C37 1.535(6)
C9 H9 1.0000
C10 C11 1.385(6)
C10 C15 1.400(6)
C10 C16 1.489(6)
C11 O2 1.383(5)
C11 C12 1.396(6)
C12 C13 1.398(6)
C13 C14 1.385(6)
C13 H13 0.9500
C14 C15 1.386(6)
C14 C18 1.524(5)
C15 O3 1.382(5)
C16 Br2 1.964(4)
C16 H16A 0.9900
C16 H16B 0.9900
C17 O4 1.412(5)
C17 O3 1.420(5)
C17 H17A 0.9900
C17 H17B 0.9900
C18 C21 1.512(5)
C18 C42 1.521(5)
C18 H18 1.0000
C19 C20 1.387(6)
C19 C24 1.395(6)
C19 C25 1.497(6)
C20 C21 1.390(6)
C20 O4 1.394(5)
C21 C22 1.389(6)
C22 C23 1.388(5)
C22 H22 0.9500
C23 C24 1.384(6)
C23 C27 1.514(5)
C24 O5 1.391(4)
C25 Br3 1.966(5)
C25 H25A 0.9900
C25 H25B 0.9900
C26 O5 1.414(5)
C26 O6 1.424(5)
C26 H26A 0.9900
C26 H26B 0.9900
C27 C30 1.512(5)
C27 C47 1.534(5)
C27 H27 1.0000
C28 C29 1.397(6)
C28 C33 1.404(6)
C28 C34 1.479(5)
C29 O6 1.384(5)
C29 C30 1.397(5)
C30 C31 1.388(6)
C31 C32 1.399(6)
C31 H31 0.9500
C32 C33 1.390(6)
C32 C36 1.523(6)
C33 O7 1.379(5)
C34 Br4 1.964(4)
C34 H34A 0.9900
C34 H34B 0.9900
C35 O8 1.410(5)
C35 O7 1.438(5)
C35 H35A 0.9900
C35 H35B 0.9900
C36 C52 1.516(6)
C36 H36 1.0000
C37 C38 1.544(6)
C37 H37A 0.9900
C37 H37B 0.9900
C38 C39 1.499(5)
C38 H38A 0.9900
C38 H38B 0.9900
C39 C40 1.497(5)
C39 H39A 0.9900
C39 H39B 0.9900
C40 C41 1.532(6)
C40 H40A 0.9900
C40 H40B 0.9900
C41 H41A 0.9800
C41 H41B 0.9800
C41 H41C 0.9800
C42 C43 1.534(6)
C42 H42A 0.9900
C42 H42B 0.9900
C43 C44 1.517(6)
C43 H43A 0.9900
C43 H43B 0.9900
C44 C45 1.488(6)
C44 H44A 0.9900
C44 H44B 0.9900
C45 C46 1.566(8)
C45 H45A 0.9900
C45 H45B 0.9900
C46 H46A 0.9800
C46 H46B 0.9800
C46 H46C 0.9800
C47 C48 1.528(6)
C47 H47A 0.9900
C47 H47B 0.9900
C48 C49 1.506(7)
C48 C49A 1.508(9)
C48 H48A 0.9900
C48 H48B 0.9900
C49 C50 1.488(9)
C49 H49A 0.9900
C49 H49B 0.9900
C50 C51 1.484(9)
C50 H50A 0.9900
C50 H50B 0.9900
C51 H51A 0.9800
C51 H51B 0.9800
C51 H51C 0.9800
C49A C50A 1.498(10)
C49A H49C 0.9900
C49A H49D 0.9900
C50A C51A 1.484(10)
C50A H50C 0.9900
C50A H50D 0.9900
C51A H51D 0.9800
C51A H51E 0.9800
C51A H51F 0.9800
C52 C53 1.461(7)
C52 C53A 1.478(8)
C52 H52A 0.9900
C52 H52B 0.9900
C52 H52C 0.9900
C52 H52D 0.9900
C53 C54 1.499(5)
C53 H52D 0.8681
C53 H53A 0.9900
C53 H53B 0.9900
C54 C55 1.497(5)
C54 H54A 0.9900
C54 H54B 0.9900
C55 C56 1.533(6)
C55 H55A 0.9900
C55 H55B 0.9900
C56 H56A 0.9800
C56 H56B 0.9800
C56 H56C 0.9800
C53A C54A 1.499(5)
C53A H53C 0.9900
C53A H53D 0.9900
C54A C55A 1.497(5)
C54A H54C 0.9900
C54A H54D 0.9900
C55A C56A 1.532(6)
C55A H55C 0.9900
C55A H55D 0.9900
C56A H56D 0.9800
C56A H56E 0.9800
C56A H56F 0.9800

loop_
_geom_torsion_atom_site_label_1
_geom_torsion_atom_site_label_2
_geom_torsion_atom_site_label_3
_geom_torsion_atom_site_label_4
_geom_torsion
C6 C1 C2 C3 -0.6(6)
C7 C1 C2 C3 179.5(4)
C6 C1 C2 O8 176.2(3)
C7 C1 C2 O8 -3.8(6)
O8 C2 C3 C4 -177.7(3)
C1 C2 C3 C4 -1.2(6)
O8 C2 C3 C36 5.6(6)
C1 C2 C3 C36 -177.9(4)
C2 C3 C4 C5 1.9(6)
C36 C3 C4 C5 178.5(4)
C3 C4 C5 C6 -0.7(6)
C3 C4 C5 C9 -176.8(4)
C4 C5 C6 O1 176.7(4)
C9 C5 C6 O1 -7.1(6)
C4 C5 C6 C1 -1.2(6)
C9 C5 C6 C1 175.1(4)
C2 C1 C6 C5 1.8(6)
C7 C1 C6 C5 -178.2(4)
C2 C1 C6 O1 -176.1(3)
C7 C1 C6 O1 3.8(6)
C6 C1 C7 Br1 92.4(4)
C2 C1 C7 Br1 -87.6(4)
C6 C5 C9 C12 -83.5(4)
C4 C5 C9 C12 92.5(5)
C6 C5 C9 C37 149.7(4)
C4 C5 C9 C37 -34.3(5)
C15 C10 C11 O2 177.3(3)
C16 C10 C11 O2 -3.5(6)
C15 C10 C11 C12 0.2(6)
C16 C10 C11 C12 179.3(4)
O2 C11 C12 C13 -177.6(3)
C10 C11 C12 C13 -0.5(6)
O2 C11 C12 C9 5.2(5)
C10 C11 C12 C9 -177.7(4)
C5 C9 C12 C11 86.0(4)
C37 C9 C12 C11 -146.9(4)
C5 C9 C12 C13 -91.1(4)
C37 C9 C12 C13 36.0(5)
C11 C12 C13 C14 1.4(6)
C9 C12 C13 C14 178.6(3)
C12 C13 C14 C15 -2.0(5)
C12 C13 C14 C18 -178.8(3)
C13 C14 C15 O3 177.8(3)
C18 C14 C15 O3 -5.4(5)
C13 C14 C15 C10 1.7(5)
C18 C14 C15 C10 178.5(3)
C11 C10 C15 O3 -177.0(3)
C16 C10 C15 O3 3.8(5)
C11 C10 C15 C14 -0.8(6)
C16 C10 C15 C14 -180.0(4)
C11 C10 C16 Br2 -87.0(4)
C15 C10 C16 Br2 92.2(4)
C13 C14 C18 C21 91.7(4)
C15 C14 C18 C21 -85.0(4)
C13 C14 C18 C42 -34.8(5)
C15 C14 C18 C42 148.5(4)
C24 C19 C20 C21 2.2(6)
C25 C19 C20 C21 -178.1(4)
C24 C19 C20 O4 179.3(3)
C25 C19 C20 O4 -1.0(6)
C19 C20 C21 C22 -0.4(6)
O4 C20 C21 C22 -177.5(3)
C19 C20 C21 C18 -177.8(4)
O4 C20 C21 C18 5.1(5)
C42 C18 C21 C22 35.5(5)
C14 C18 C21 C22 -91.8(4)
C42 C18 C21 C20 -147.2(4)
C14 C18 C21 C20 85.4(4)
C20 C21 C22 C23 -0.1(6)
C18 C21 C22 C23 177.2(4)
C21 C22 C23 C24 -1.2(6)
C21 C22 C23 C27 -178.9(3)
C22 C23 C24 O5 178.9(3)
C27 C23 C24 O5 -3.3(5)
C22 C23 C24 C19 3.1(6)
C27 C23 C24 C19 -179.1(3)
C20 C19 C24 C23 -3.6(6)
C25 C19 C24 C23 176.7(4)
C20 C19 C24 O5 -179.6(3)
C25 C19 C24 O5 0.8(6)
C20 C19 C25 Br3 -92.9(4)
C24 C19 C25 Br3 86.8(4)
C24 C23 C27 C30 -86.5(4)
C22 C23 C27 C30 91.1(4)
C24 C23 C27 C47 144.4(4)
C22 C23 C27 C47 -37.9(5)
C33 C28 C29 O6 -179.8(3)
C34 C28 C29 O6 -0.3(5)
C33 C28 C29 C30 2.0(6)
C34 C28 C29 C30 -178.6(4)
O6 C29 C30 C31 -179.6(3)
C28 C29 C30 C31 -1.4(6)
O6 C29 C30 C27 3.8(5)
C28 C29 C30 C27 -178.0(3)
C23 C27 C30 C31 -89.7(4)
C47 C27 C30 C31 38.8(5)
C23 C27 C30 C29 86.7(4)
C47 C27 C30 C29 -144.8(4)
C29 C30 C31 C32 0.2(6)
C27 C30 C31 C32 176.7(4)
C30 C31 C32 C33 0.4(6)
C30 C31 C32 C36 -176.6(4)
C31 C32 C33 O7 179.1(3)
C36 C32 C33 O7 -3.9(6)
C31 C32 C33 C28 0.2(6)
C36 C32 C33 C28 177.2(4)
C29 C28 C33 O7 179.8(3)
C34 C28 C33 O7 0.3(5)
C29 C28 C33 C32 -1.3(6)
C34 C28 C33 C32 179.2(4)
C29 C28 C34 Br4 -86.8(4)
C33 C28 C34 Br4 92.7(4)
C33 C32 C36 C52 145.4(4)
C31 C32 C36 C52 -37.7(5)
C33 C32 C36 C3 -86.2(4)
C31 C32 C36 C3 90.7(5)
C2 C3 C36 C52 -148.6(4)
C4 C3 C36 C52 34.9(6)
C2 C3 C36 C32 83.2(5)
C4 C3 C36 C32 -93.3(4)
C12 C9 C37 C38 61.2(5)
C5 C9 C37 C38 -174.7(4)
C9 C37 C38 C39 -173.7(4)
C37 C38 C39 C40 -174.0(5)
C38 C39 C40 C41 179.5(5)
C21 C18 C42 C43 172.5(4)
C14 C18 C42 C43 -63.7(5)
C18 C42 C43 C44 -175.5(4)
C42 C43 C44 C45 179.8(5)
C43 C44 C45 C46 -179.3(5)
C30 C27 C47 C48 65.3(5)
C23 C27 C47 C48 -168.4(4)
C27 C47 C48 C49 168.8(6)
C27 C47 C48 C49A -176.7(11)
C49A C48 C49 C50 -19(9)
C47 C48 C49 C50 66.4(14)
C48 C49 C50 C51 60.5(15)
C49 C48 C49A C50A 17(8)
C47 C48 C49A C50A -83(3)
C48 C49A C50A C51A 173(2)
C32 C36 C52 C53 -165.1(5)
C3 C36 C52 C53 69.8(6)
C32 C36 C52 C53A -78.9(10)
C3 C36 C52 C53A 156.0(10)
C53A C52 C53 C54 91.1(9)
C36 C52 C53 C54 -162.2(6)
C52 C53 C54 C55 -67.0(15)
C53 C54 C55 C56 171.6(12)
C53 C52 C53A C54A -55.5(16)
C36 C52 C53A C54A -169.1(14)
C52 C53A C54A C55A -42(2)
C53A C54A C55A C56A 93(2)
C5 C6 O1 C8 84.5(5)
C1 C6 O1 C8 -97.6(4)
O2 C8 O1 C6 -92.3(4)
C10 C11 O2 C8 100.7(4)
C12 C11 O2 C8 -82.1(5)
O1 C8 O2 C11 91.4(4)
C14 C15 O3 C17 80.7(5)
C10 C15 O3 C17 -103.1(4)
O4 C17 O3 C15 -92.0(4)
C19 C20 O4 C17 99.4(4)
C21 C20 O4 C17 -83.4(5)
O3 C17 O4 C20 93.9(4)
C23 C24 O5 C26 79.7(5)
C19 C24 O5 C26 -104.3(4)
O6 C26 O5 C24 -94.1(4)
C30 C29 O6 C26 -80.2(4)
C28 C29 O6 C26 101.5(4)
O5 C26 O6 C29 94.3(4)
C32 C33 O7 C35 82.8(4)
C28 C33 O7 C35 -98.3(4)
O8 C35 O7 C33 -93.6(4)
C3 C2 O8 C35 -81.4(5)
C1 C2 O8 C35 101.9(4)
O7 C35 O8 C2 91.9(4)
